data_1561514
loop_
_publ_author_name
'Hasche, Patrick'
'Haak, Julia'
'Anke, Felix'
'Kubis, Christoph'
'Baumann, Wolfgang'
'Drexler, Hans-Joachim'
'Jiao, Haijun'
'Beweries, Torsten'

_publ_section_title
;
 Dehydropolymerisation of methylamine borane using highly active
 rhodium(iii) bis(thiophosphinite) pincer complexes: catalytic and
 mechanistic insights
;
_journal_issue 10
_journal_name_full 'Catalysis Science &amp; Technology'
_journal_page_first 3514
_journal_page_last 3526
_journal_paper_doi 10.1039/D1CY00124H
_journal_volume 11
_journal_year 2021
_chemical_formula_sum 'C18 H32 Cl P2 Rh S2'
_chemical_formula_weight 512.85
_chemical_properties_physical Air-sensitive,Moisture-sensitive,Oxygen-sensitive
_space_group_crystal_system monoclinic
_space_group_IT_number 14
_space_group_name_Hall '-P 2ybc'
_space_group_name_H-M_alt 'P 1 21/c 1'
_atom_sites_solution_hydrogens mixed
_audit_creation_method SHELXL-2014/7
_audit_update_record
;
2020-01-21 deposited with the CCDC.	2021-03-30 downloaded from the CCDC.
;
_cell_angle_alpha 90
_cell_angle_beta 92.1410(10)
_cell_angle_gamma 90
_cell_formula_units_Z 4
_cell_length_a 11.1268(4)
_cell_length_b 11.9807(5)
_cell_length_c 17.1003(7)
_cell_measurement_reflns_used 9827
_cell_measurement_temperature 150(2)
_cell_measurement_theta_max 30.53
_cell_measurement_theta_min 2.80
_cell_volume 2278.00(16)
_computing_cell_refinement 'SAINT (Bruker, 2013)'
_computing_data_collection 'APEX2 (Bruker, 2014)'
_computing_data_reduction 'SAINT (Bruker, 2013)'
_computing_molecular_graphics 'Bruker SHELXTL'
_computing_publication_material 'Bruker SHELXTL'
_computing_structure_refinement 'SHELXL-2014 (Sheldrick 2014)'
_computing_structure_solution 'SHELXS-97 (Sheldrick 2008)'
_diffrn_ambient_temperature 150(2)
_diffrn_detector_area_resol_mean 8.3333
_diffrn_measured_fraction_theta_full 1.000
_diffrn_measured_fraction_theta_max 1.000
_diffrn_measurement_device_type 'Bruker APEX-II CCD'
_diffrn_measurement_method '\f and \w scans'
_diffrn_radiation_monochromator graphite
_diffrn_radiation_source 'sealed tube'
_diffrn_radiation_type MoK\a
_diffrn_radiation_wavelength 0.71073
_diffrn_reflns_av_R_equivalents 0.0244
_diffrn_reflns_av_unetI/netI 0.0147
_diffrn_reflns_Laue_measured_fraction_full 1.000
_diffrn_reflns_Laue_measured_fraction_max 1.000
_diffrn_reflns_limit_h_max 15
_diffrn_reflns_limit_h_min -15
_diffrn_reflns_limit_k_max 11
_diffrn_reflns_limit_k_min -16
_diffrn_reflns_limit_l_max 23
_diffrn_reflns_limit_l_min -23
_diffrn_reflns_number 58736
_diffrn_reflns_point_group_measured_fraction_full 1.000
_diffrn_reflns_point_group_measured_fraction_max 1.000
_diffrn_reflns_theta_full 25.242
_diffrn_reflns_theta_max 29.574
_diffrn_reflns_theta_min 1.831
_exptl_absorpt_coefficient_mu 1.190
_exptl_absorpt_correction_T_max 0.76
_exptl_absorpt_correction_T_min 0.71
_exptl_absorpt_correction_type multi-scan
_exptl_absorpt_process_details 'SADABS (Bruker, 2014)'
_exptl_crystal_colour orange
_exptl_crystal_density_diffrn 1.495
_exptl_crystal_description 'part of prism'
_exptl_crystal_F_000 1056
_exptl_crystal_size_max 0.367
_exptl_crystal_size_mid 0.294
_exptl_crystal_size_min 0.240
_refine_diff_density_max 0.797
_refine_diff_density_min -0.320
_refine_diff_density_rms 0.068
_refine_ls_extinction_method none
_refine_ls_goodness_of_fit_ref 1.026
_refine_ls_hydrogen_treatment mixed
_refine_ls_matrix_type full
_refine_ls_number_parameters 243
_refine_ls_number_reflns 6390
_refine_ls_number_restraints 2
_refine_ls_restrained_S_all 1.025
_refine_ls_R_factor_all 0.0298
_refine_ls_R_factor_gt 0.0245
_refine_ls_shift/su_max 0.003
_refine_ls_shift/su_mean 0.000
_refine_ls_structure_factor_coef Fsqd
_refine_ls_weighting_details 'w=1/[\s^2^(Fo^2^)+(0.0277P)^2^+1.9633P] where P=(Fo^2^+2Fc^2^)/3'
_refine_ls_weighting_scheme calc
_refine_ls_wR_factor_gt 0.0582
_refine_ls_wR_factor_ref 0.0619
_reflns_Friedel_coverage 0.000
_reflns_number_gt 5657
_reflns_number_total 6390
_reflns_threshold_expression 'I > 2\s(I)'
_cod_data_source_file d1cy00124h2.cif
_cod_data_source_block AX1722abs
_cod_depositor_comments 'Adding full bibliography for 1561513--1561515.cif.'
_cod_original_sg_symbol_H-M 'P 21/c'
_cod_database_code 1561514
_shelx_shelxl_version_number 2014/7
_shelx_space_group_comment
;
The symmetry employed for this shelxl refinement is uniquely defined
by the following loop, which should always be used as a source of
symmetry information in preference to the above space-group names.
They are only intended as comments.
;
_shelx_estimated_absorpt_t_min 0.669
_shelx_estimated_absorpt_t_max 0.763

loop_
_space_group_symop_operation_xyz
'x, y, z'
'-x, y+1/2, -z+1/2'
'-x, -y, -z'
'x, -y-1/2, z-1/2'

loop_
_atom_site_label
_atom_site_type_symbol
_atom_site_fract_x
_atom_site_fract_y
_atom_site_fract_z
_atom_site_U_iso_or_equiv
_atom_site_adp_type
_atom_site_occupancy
_atom_site_site_symmetry_order
_atom_site_calc_flag
_atom_site_refinement_flags_posn
_atom_site_refinement_flags_adp
_atom_site_refinement_flags_occupancy
_atom_site_disorder_assembly
_atom_site_disorder_group
Rh1 Rh 0.75130(2) 0.88966(2) 0.18051(2) 0.02042(4) Uani 1 1 d D . . . .
Cl1 Cl 0.5578(5) 0.9027(8) 0.2359(8) 0.0546(15) Uani 0.45(2) 1 d D . P A 1
H1 H 0.838(4) 0.823(4) 0.226(3) 0.034(14) Uiso 0.45(2) 1 d D . P A 1
Cl1' Cl 0.5789(6) 0.8768(6) 0.2598(4) 0.0508(10) Uani 0.55(2) 1 d D . P A 2
H1' H 0.726(5) 0.952(4) 0.109(2) 0.073(18) Uiso 0.55(2) 1 d D . P A 2
S1 S 0.85272(4) 0.67967(4) 0.06041(3) 0.03163(10) Uani 1 1 d . . . . .
S2 S 0.96379(4) 1.10238(4) 0.18369(3) 0.03039(10) Uani 1 1 d . . . . .
P1 P 0.69443(4) 0.73719(4) 0.10880(3) 0.02284(9) Uani 1 1 d . . . . .
P2 P 0.81609(4) 1.04629(4) 0.24444(2) 0.02159(9) Uani 1 1 d . . . . .
C1 C 0.94053(14) 0.80264(14) 0.07372(9) 0.0214(3) Uani 1 1 d . . . . .
C2 C 1.04557(15) 0.80449(16) 0.03155(10) 0.0258(3) Uani 1 1 d . . . . .
H2 H 1.0636 0.7442 -0.0022 0.031 Uiso 1 1 calc R U . . .
C3 C 1.12329(15) 0.89432(16) 0.03898(10) 0.0268(4) Uani 1 1 d . . . . .
H3 H 1.1951 0.8959 0.0107 0.032 Uiso 1 1 calc R U . . .
C4 C 1.09569(14) 0.98158(15) 0.08779(10) 0.0247(3) Uani 1 1 d . . . . .
H4 H 1.1494 1.0429 0.0940 0.030 Uiso 1 1 calc R U . . .
C5 C 0.98906(14) 0.97986(14) 0.12806(9) 0.0204(3) Uani 1 1 d . . . . .
C6 C 0.90660(13) 0.89050(13) 0.12306(9) 0.0187(3) Uani 1 1 d . . . . .
C7 C 0.58953(16) 0.76128(19) 0.02435(11) 0.0350(4) Uani 1 1 d . . . . .
H7 H 0.5818 0.6899 -0.0058 0.042 Uiso 1 1 calc R U . . .
C8 C 0.6390(2) 0.8495(3) -0.02944(17) 0.0714(10) Uani 1 1 d . . . . .
H8A H 0.5850 0.8577 -0.0757 0.107 Uiso 1 1 calc R U . . .
H8B H 0.7189 0.8269 -0.0458 0.107 Uiso 1 1 calc R U . . .
H8C H 0.6450 0.9209 -0.0016 0.107 Uiso 1 1 calc R U . . .
C9 C 0.4659(2) 0.7928(3) 0.05173(15) 0.0632(8) Uani 1 1 d . . . . .
H9A H 0.4712 0.8629 0.0812 0.095 Uiso 1 1 calc R U . . .
H9B H 0.4359 0.7336 0.0854 0.095 Uiso 1 1 calc R U . . .
H9C H 0.4106 0.8023 0.0062 0.095 Uiso 1 1 calc R U . . .
C10 C 0.63536(17) 0.61485(15) 0.15922(11) 0.0286(4) Uani 1 1 d . . . . .
H10 H 0.5510 0.6330 0.1730 0.034 Uiso 1 1 calc R U . . .
C11 C 0.6295(2) 0.51033(19) 0.10838(13) 0.0461(6) Uani 1 1 d . . . . .
H11A H 0.7112 0.4866 0.0967 0.069 Uiso 1 1 calc R U . . .
H11B H 0.5844 0.5267 0.0594 0.069 Uiso 1 1 calc R U . . .
H11C H 0.5890 0.4505 0.1363 0.069 Uiso 1 1 calc R U . . .
C12 C 0.7064(2) 0.59391(19) 0.23609(13) 0.0417(5) Uani 1 1 d . . . . .
H12A H 0.6699 0.5319 0.2641 0.063 Uiso 1 1 calc R U . . .
H12B H 0.7052 0.6613 0.2685 0.063 Uiso 1 1 calc R U . . .
H12C H 0.7898 0.5751 0.2250 0.063 Uiso 1 1 calc R U . . .
C13 C 0.71253(16) 1.16529(15) 0.24198(10) 0.0269(3) Uani 1 1 d . . . . .
H13 H 0.6448 1.1459 0.2763 0.032 Uiso 1 1 calc R U . . .
C14 C 0.6585(2) 1.1811(2) 0.15926(14) 0.0492(6) Uani 1 1 d . . . . .
H14A H 0.5973 1.2399 0.1596 0.074 Uiso 1 1 calc R U . . .
H14B H 0.6216 1.1111 0.1411 0.074 Uiso 1 1 calc R U . . .
H14C H 0.7221 1.2026 0.1241 0.074 Uiso 1 1 calc R U . . .
C15 C 0.76770(19) 1.27313(16) 0.27335(12) 0.0360(4) Uani 1 1 d . . . . .
H15A H 0.8323 1.2968 0.2396 0.054 Uiso 1 1 calc R U . . .
H15B H 0.8006 1.2609 0.3266 0.054 Uiso 1 1 calc R U . . .
H15C H 0.7058 1.3312 0.2741 0.054 Uiso 1 1 calc R U . . .
C16 C 0.87392(18) 1.03499(17) 0.34635(10) 0.0308(4) Uani 1 1 d . . . . .
H16 H 0.9215 1.1039 0.3589 0.037 Uiso 1 1 calc R U . . .
C17 C 0.7721(2) 1.0283(2) 0.40334(13) 0.0523(6) Uani 1 1 d . . . . .
H17A H 0.7204 0.9645 0.3898 0.078 Uiso 1 1 calc R U . . .
H17B H 0.7246 1.0972 0.4002 0.078 Uiso 1 1 calc R U . . .
H17C H 0.8058 1.0191 0.4567 0.078 Uiso 1 1 calc R U . . .
C18 C 0.9588(2) 0.9352(2) 0.35482(14) 0.0440(5) Uani 1 1 d . . . . .
H18A H 0.9992 0.9366 0.4067 0.066 Uiso 1 1 calc R U . . .
H18B H 1.0190 0.9391 0.3146 0.066 Uiso 1 1 calc R U . . .
H18C H 0.9126 0.8659 0.3486 0.066 Uiso 1 1 calc R U . . .

loop_
_atom_site_aniso_label
_atom_site_aniso_U_11
_atom_site_aniso_U_22
_atom_site_aniso_U_33
_atom_site_aniso_U_23
_atom_site_aniso_U_13
_atom_site_aniso_U_12
Rh1 0.01635(6) 0.01879(7) 0.02648(7) -0.00116(5) 0.00537(4) -0.00153(4)
Cl1 0.0273(10) 0.048(2) 0.091(3) -0.024(2) 0.0308(15) -0.0093(10)
Cl1' 0.0389(11) 0.0448(15) 0.0711(18) -0.0155(12) 0.0356(11) -0.0126(10)
S1 0.0260(2) 0.0269(2) 0.0426(2) -0.01325(19) 0.00918(17) -0.00539(17)
S2 0.0299(2) 0.0240(2) 0.0381(2) -0.00675(18) 0.01277(17) -0.00960(17)
P1 0.01849(18) 0.0227(2) 0.0274(2) -0.00125(16) 0.00220(15) -0.00476(16)
P2 0.02181(18) 0.0187(2) 0.02456(19) -0.00112(15) 0.00505(15) -0.00079(15)
C1 0.0194(7) 0.0234(8) 0.0215(7) 0.0002(6) 0.0019(5) -0.0009(6)
C2 0.0246(7) 0.0293(9) 0.0238(7) -0.0011(7) 0.0058(6) 0.0020(7)
C3 0.0197(7) 0.0333(10) 0.0281(8) 0.0055(7) 0.0086(6) 0.0008(7)
C4 0.0192(7) 0.0282(9) 0.0269(8) 0.0042(7) 0.0046(6) -0.0044(6)
C5 0.0194(7) 0.0215(8) 0.0204(7) 0.0022(6) 0.0019(5) -0.0012(6)
C6 0.0168(6) 0.0204(8) 0.0188(6) 0.0027(6) 0.0008(5) -0.0003(6)
C7 0.0271(8) 0.0462(12) 0.0316(9) 0.0068(8) -0.0025(7) -0.0115(8)
C8 0.0449(13) 0.101(2) 0.0672(17) 0.0515(18) -0.0133(12) -0.0256(15)
C9 0.0274(10) 0.111(3) 0.0511(14) 0.0275(15) -0.0018(9) 0.0063(13)
C10 0.0301(8) 0.0254(9) 0.0307(8) 0.0006(7) 0.0053(7) -0.0081(7)
C11 0.0659(15) 0.0295(11) 0.0439(11) -0.0052(9) 0.0132(10) -0.0225(10)
C12 0.0539(13) 0.0323(11) 0.0384(10) 0.0079(9) -0.0043(9) -0.0020(9)
C13 0.0278(8) 0.0232(9) 0.0298(8) -0.0023(7) 0.0012(6) 0.0047(7)
C14 0.0620(15) 0.0372(12) 0.0466(12) -0.0062(10) -0.0227(11) 0.0134(11)
C15 0.0442(11) 0.0225(9) 0.0409(10) -0.0054(8) -0.0033(8) 0.0059(8)
C16 0.0402(10) 0.0259(9) 0.0262(8) 0.0020(7) -0.0012(7) 0.0067(8)
C17 0.0703(16) 0.0560(15) 0.0316(10) 0.0122(10) 0.0166(10) 0.0230(13)
C18 0.0460(12) 0.0344(12) 0.0513(12) 0.0096(10) -0.0021(10) 0.0120(10)

loop_
_atom_type_symbol
_atom_type_description
_atom_type_scat_dispersion_real
_atom_type_scat_dispersion_imag
_atom_type_scat_source
C C 0.0033 0.0016 'International Tables Vol C Tables 4.2.6.8 and 6.1.1.4'
H H 0.0000 0.0000 'International Tables Vol C Tables 4.2.6.8 and 6.1.1.4'
P P 0.1023 0.0942 'International Tables Vol C Tables 4.2.6.8 and 6.1.1.4'
S S 0.1246 0.1234 'International Tables Vol C Tables 4.2.6.8 and 6.1.1.4'
Cl Cl 0.1484 0.1585 'International Tables Vol C Tables 4.2.6.8 and 6.1.1.4'
Rh Rh -1.1178 0.9187 'International Tables Vol C Tables 4.2.6.8 and 6.1.1.4'

loop_
_geom_angle_atom_site_label_1
_geom_angle_atom_site_label_2
_geom_angle_atom_site_label_3
_geom_angle
_geom_angle_site_symmetry_1
_geom_angle_site_symmetry_3
_geom_angle_publ_flag
C6 Rh1 P2 88.17(5) . . ?
C6 Rh1 P1 88.14(5) . . ?
P2 Rh1 P1 175.723(16) . . ?
C6 Rh1 Cl1 173.0(4) . . ?
P2 Rh1 Cl1 91.69(10) . . ?
P1 Rh1 Cl1 91.70(11) . . ?
C6 Rh1 Cl1' 173.6(3) . . ?
P2 Rh1 Cl1' 91.56(8) . . ?
P1 Rh1 Cl1' 92.34(9) . . ?
C6 Rh1 H1 72.7(19) . . ?
P2 Rh1 H1 90(2) . . ?
P1 Rh1 H1 91(2) . . ?
Cl1 Rh1 H1 114.2(19) . . ?
C6 Rh1 H1' 74(2) . . ?
P2 Rh1 H1' 92(2) . . ?
P1 Rh1 H1' 85(2) . . ?
Cl1' Rh1 H1' 112(2) . . ?
C1 S1 P1 98.24(6) . . ?
C5 S2 P2 98.26(5) . . ?
C10 P1 C7 105.40(9) . . ?
C10 P1 S1 104.15(7) . . ?
C7 P1 S1 105.03(7) . . ?
C10 P1 Rh1 119.02(6) . . ?
C7 P1 Rh1 116.81(8) . . ?
S1 P1 Rh1 104.86(2) . . ?
C13 P2 C16 106.04(8) . . ?
C13 P2 S2 104.13(6) . . ?
C16 P2 S2 103.95(7) . . ?
C13 P2 Rh1 116.29(6) . . ?
C16 P2 Rh1 119.19(7) . . ?
S2 P2 Rh1 105.52(2) . . ?
C2 C1 C6 123.06(15) . . ?
C2 C1 S1 114.44(13) . . ?
C6 C1 S1 122.50(12) . . ?
C3 C2 C1 119.82(16) . . ?
C3 C2 H2 120.1 . . ?
C1 C2 H2 120.1 . . ?
C4 C3 C2 119.51(15) . . ?
C4 C3 H3 120.2 . . ?
C2 C3 H3 120.2 . . ?
C3 C4 C5 120.03(16) . . ?
C3 C4 H4 120.0 . . ?
C5 C4 H4 120.0 . . ?
C4 C5 C6 123.03(15) . . ?
C4 C5 S2 114.00(13) . . ?
C6 C5 S2 122.94(12) . . ?
C1 C6 C5 114.51(14) . . ?
C1 C6 Rh1 122.74(11) . . ?
C5 C6 Rh1 122.74(12) . . ?
C9 C7 C8 111.5(2) . . ?
C9 C7 P1 110.59(15) . . ?
C8 C7 P1 110.49(14) . . ?
C9 C7 H7 108.0 . . ?
C8 C7 H7 108.0 . . ?
P1 C7 H7 108.0 . . ?
C7 C8 H8A 109.5 . . ?
C7 C8 H8B 109.5 . . ?
H8A C8 H8B 109.5 . . ?
C7 C8 H8C 109.5 . . ?
H8A C8 H8C 109.5 . . ?
H8B C8 H8C 109.5 . . ?
C7 C9 H9A 109.5 . . ?
C7 C9 H9B 109.5 . . ?
H9A C9 H9B 109.5 . . ?
C7 C9 H9C 109.5 . . ?
H9A C9 H9C 109.5 . . ?
H9B C9 H9C 109.5 . . ?
C11 C10 C12 111.43(18) . . ?
C11 C10 P1 113.38(13) . . ?
C12 C10 P1 110.62(13) . . ?
C11 C10 H10 107.0 . . ?
C12 C10 H10 107.0 . . ?
P1 C10 H10 107.0 . . ?
C10 C11 H11A 109.5 . . ?
C10 C11 H11B 109.5 . . ?
H11A C11 H11B 109.5 . . ?
C10 C11 H11C 109.5 . . ?
H11A C11 H11C 109.5 . . ?
H11B C11 H11C 109.5 . . ?
C10 C12 H12A 109.5 . . ?
C10 C12 H12B 109.5 . . ?
H12A C12 H12B 109.5 . . ?
C10 C12 H12C 109.5 . . ?
H12A C12 H12C 109.5 . . ?
H12B C12 H12C 109.5 . . ?
C15 C13 C14 111.16(17) . . ?
C15 C13 P2 114.08(13) . . ?
C14 C13 P2 110.06(13) . . ?
C15 C13 H13 107.1 . . ?
C14 C13 H13 107.1 . . ?
P2 C13 H13 107.1 . . ?
C13 C14 H14A 109.5 . . ?
C13 C14 H14B 109.5 . . ?
H14A C14 H14B 109.5 . . ?
C13 C14 H14C 109.5 . . ?
H14A C14 H14C 109.5 . . ?
H14B C14 H14C 109.5 . . ?
C13 C15 H15A 109.5 . . ?
C13 C15 H15B 109.5 . . ?
H15A C15 H15B 109.5 . . ?
C13 C15 H15C 109.5 . . ?
H15A C15 H15C 109.5 . . ?
H15B C15 H15C 109.5 . . ?
C17 C16 C18 111.73(18) . . ?
C17 C16 P2 111.57(15) . . ?
C18 C16 P2 109.91(14) . . ?
C17 C16 H16 107.8 . . ?
C18 C16 H16 107.8 . . ?
P2 C16 H16 107.8 . . ?
C16 C17 H17A 109.5 . . ?
C16 C17 H17B 109.5 . . ?
H17A C17 H17B 109.5 . . ?
C16 C17 H17C 109.5 . . ?
H17A C17 H17C 109.5 . . ?
H17B C17 H17C 109.5 . . ?
C16 C18 H18A 109.5 . . ?
C16 C18 H18B 109.5 . . ?
H18A C18 H18B 109.5 . . ?
C16 C18 H18C 109.5 . . ?
H18A C18 H18C 109.5 . . ?
H18B C18 H18C 109.5 . . ?

loop_
_geom_bond_atom_site_label_1
_geom_bond_atom_site_label_2
_geom_bond_distance
_geom_bond_site_symmetry_2
_geom_bond_publ_flag
Rh1 C6 2.0194(15) . ?
Rh1 P2 2.2753(5) . ?
Rh1 P1 2.2766(5) . ?
Rh1 Cl1 2.390(2) . ?
Rh1 Cl1' 2.395(2) . ?
Rh1 H1 1.45(4) . ?
Rh1 H1' 1.45(4) . ?
S1 C1 1.7778(17) . ?
S1 P1 2.0905(6) . ?
S2 C5 1.7773(17) . ?
S2 P2 2.0878(6) . ?
P1 C10 1.8347(18) . ?
P1 C7 1.8453(19) . ?
P2 C13 1.8327(18) . ?
P2 C16 1.8401(18) . ?
C1 C2 1.396(2) . ?
C1 C6 1.409(2) . ?
C2 C3 1.383(3) . ?
C2 H2 0.9500 . ?
C3 C4 1.380(3) . ?
C3 H3 0.9500 . ?
C4 C5 1.394(2) . ?
C4 H4 0.9500 . ?
C5 C6 1.411(2) . ?
C7 C9 1.518(3) . ?
C7 C8 1.518(3) . ?
C7 H7 1.0000 . ?
C8 H8A 0.9800 . ?
C8 H8B 0.9800 . ?
C8 H8C 0.9800 . ?
C9 H9A 0.9800 . ?
C9 H9B 0.9800 . ?
C9 H9C 0.9800 . ?
C10 C11 1.524(3) . ?
C10 C12 1.529(3) . ?
C10 H10 1.0000 . ?
C11 H11A 0.9800 . ?
C11 H11B 0.9800 . ?
C11 H11C 0.9800 . ?
C12 H12A 0.9800 . ?
C12 H12B 0.9800 . ?
C12 H12C 0.9800 . ?
C13 C15 1.520(3) . ?
C13 C14 1.528(3) . ?
C13 H13 1.0000 . ?
C14 H14A 0.9800 . ?
C14 H14B 0.9800 . ?
C14 H14C 0.9800 . ?
C15 H15A 0.9800 . ?
C15 H15B 0.9800 . ?
C15 H15C 0.9800 . ?
C16 C17 1.524(3) . ?
C16 C18 1.527(3) . ?
C16 H16 1.0000 . ?
C17 H17A 0.9800 . ?
C17 H17B 0.9800 . ?
C17 H17C 0.9800 . ?
C18 H18A 0.9800 . ?
C18 H18B 0.9800 . ?
C18 H18C 0.9800 . ?

loop_
_geom_torsion_atom_site_label_1
_geom_torsion_atom_site_label_2
_geom_torsion_atom_site_label_3
_geom_torsion_atom_site_label_4
_geom_torsion
_geom_torsion_site_symmetry_1
_geom_torsion_site_symmetry_2
_geom_torsion_site_symmetry_3
_geom_torsion_site_symmetry_4
_geom_torsion_publ_flag
P1 S1 C1 C2 -165.87(12) . . . . ?
P1 S1 C1 C6 14.33(14) . . . . ?
C6 C1 C2 C3 1.8(3) . . . . ?
S1 C1 C2 C3 -178.01(13) . . . . ?
C1 C2 C3 C4 -0.4(3) . . . . ?
C2 C3 C4 C5 -1.2(3) . . . . ?
C3 C4 C5 C6 1.5(3) . . . . ?
C3 C4 C5 S2 -176.51(13) . . . . ?
P2 S2 C5 C4 -170.77(11) . . . . ?
P2 S2 C5 C6 11.23(14) . . . . ?
C2 C1 C6 C5 -1.5(2) . . . . ?
S1 C1 C6 C5 178.28(12) . . . . ?
C2 C1 C6 Rh1 177.55(13) . . . . ?
S1 C1 C6 Rh1 -2.67(19) . . . . ?
C4 C5 C6 C1 -0.1(2) . . . . ?
S2 C5 C6 C1 177.68(12) . . . . ?
C4 C5 C6 Rh1 -179.18(12) . . . . ?
S2 C5 C6 Rh1 -1.36(19) . . . . ?
C10 P1 C7 C9 64.8(2) . . . . ?
S1 P1 C7 C9 174.46(18) . . . . ?
Rh1 P1 C7 C9 -69.87(19) . . . . ?
C10 P1 C7 C8 -171.2(2) . . . . ?
S1 P1 C7 C8 -61.6(2) . . . . ?
Rh1 P1 C7 C8 54.1(2) . . . . ?
C7 P1 C10 C11 60.50(18) . . . . ?
S1 P1 C10 C11 -49.80(17) . . . . ?
Rh1 P1 C10 C11 -166.05(14) . . . . ?
C7 P1 C10 C12 -173.47(15) . . . . ?
S1 P1 C10 C12 76.23(14) . . . . ?
Rh1 P1 C10 C12 -40.02(16) . . . . ?
C16 P2 C13 C15 54.72(16) . . . . ?
S2 P2 C13 C15 -54.61(14) . . . . ?
Rh1 P2 C13 C15 -170.21(12) . . . . ?
C16 P2 C13 C14 -179.55(15) . . . . ?
S2 P2 C13 C14 71.12(15) . . . . ?
Rh1 P2 C13 C14 -44.48(17) . . . . ?
C13 P2 C16 C17 53.80(18) . . . . ?
S2 P2 C16 C17 163.25(15) . . . . ?
Rh1 P2 C16 C17 -79.71(16) . . . . ?
C13 P2 C16 C18 178.31(15) . . . . ?
S2 P2 C16 C18 -72.23(15) . . . . ?
Rh1 P2 C16 C18 44.80(17) . . . . ?
